data_7235712
loop_
_publ_author_name
'Wrona-Piotrowicz, Anna'
'Zakrzewski, Janusz'
'M\'etivier, R\'emi'
'Brosseau, Arnaud'
'Makal, Anna'
'Wo\'zniak, Krzysztof'

_publ_section_title
;
 Efficient synthesis of pyrene-1-carbothioamides and carboxamides. Tunable
 solid-state fluorescence of pyrene-1-carboxamides
;
_journal_issue 99
_journal_name_full 'RSC Adv.'
_journal_page_first 56003
_journal_paper_doi 10.1039/C4RA07045C
_journal_volume 4
_journal_year 2014
_chemical_formula_moiety 'C21 H19 N O'
_chemical_formula_sum 'C21 H19 N O'
_chemical_formula_weight 301.37
_space_group_crystal_system monoclinic
_space_group_IT_number 14
_space_group_name_Hall '-P 2ybc'
_space_group_name_H-M_alt 'P 1 21/c 1'
_atom_sites_solution_hydrogens mixed
_atom_sites_solution_primary direct
_audit_creation_date 2013-12-15
_audit_creation_method
;
Olex2 1.2
(compiled 2013.11.15 svn.r2839 for OlexSys, GUI svn.r4720)
;
_cell_angle_alpha 90
_cell_angle_beta 97.455(3)
_cell_angle_gamma 90
_cell_formula_units_Z 4
_cell_length_a 13.5079(4)
_cell_length_b 11.1040(4)
_cell_length_c 10.4205(3)
_cell_measurement_reflns_used 3881
_cell_measurement_temperature 100.00(10)
_cell_measurement_theta_max 75.5730
_cell_measurement_theta_min 5.1340
_cell_volume 1549.78(9)
_computing_cell_refinement
'CrysAlisPro, Agilent Technologies, Version 1.171.36.32 (release 02-08-2013 CrysAlis171 .NET) (compiled Aug 2 2013,16:46:58)'
_computing_data_collection
'CrysAlisPro, Agilent Technologies, Version 1.171.36.32 (release 02-08-2013 CrysAlis171 .NET) (compiled Aug 2 2013,16:46:58)'
_computing_data_reduction
'CrysAlisPro, Agilent Technologies, Version 1.171.36.32 (release 02-08-2013 CrysAlis171 .NET) (compiled Aug 2 2013,16:46:58)'
_computing_molecular_graphics 'Olex2 (Dolomanov et al., 2009)'
_computing_publication_material 'Olex2 (Dolomanov et al., 2009)'
_computing_structure_refinement
;
XL, G.M. Sheldrick, Acta Cryst.
(2008). A64, 112-122
;
_computing_structure_solution 'ShelXS (Sheldrick, 2008)'
_diffrn_ambient_temperature 100.00(10)
_diffrn_detector Atlas
_diffrn_detector_area_resol_mean 5.2195
_diffrn_detector_type 'CCD area detector'
_diffrn_measured_fraction_theta_full 0.999
_diffrn_measured_fraction_theta_max 0.982
_diffrn_measurement_device 'four-circle diffractometer'
_diffrn_measurement_device_type 'SuperNova, Dual, Cu at zero, Atlas'
_diffrn_measurement_method '\w scans'
_diffrn_orient_matrix_UB_11 0.0052217000
_diffrn_orient_matrix_UB_12 0.1379354000
_diffrn_orient_matrix_UB_13 -0.0141506000
_diffrn_orient_matrix_UB_21 0.0952094000
_diffrn_orient_matrix_UB_22 0.0026997000
_diffrn_orient_matrix_UB_23 0.0988537000
_diffrn_orient_matrix_UB_31 0.0642859000
_diffrn_orient_matrix_UB_32 -0.0152788000
_diffrn_orient_matrix_UB_33 -0.1106633000
_diffrn_radiation_collimation 'focusing mirrors'
_diffrn_radiation_monochromator mirror
_diffrn_radiation_probe x-ray
_diffrn_radiation_type CuK\a
_diffrn_radiation_wavelength 1.54184
_diffrn_reflns_av_R_equivalents 0.0203
_diffrn_reflns_av_unetI/netI 0.0254
_diffrn_reflns_Laue_measured_fraction_full 0.999
_diffrn_reflns_Laue_measured_fraction_max 0.982
_diffrn_reflns_limit_h_max 16
_diffrn_reflns_limit_h_min -17
_diffrn_reflns_limit_k_max 13
_diffrn_reflns_limit_k_min -13
_diffrn_reflns_limit_l_max 8
_diffrn_reflns_limit_l_min -12
_diffrn_reflns_number 7406
_diffrn_reflns_point_group_measured_fraction_full 0.999
_diffrn_reflns_point_group_measured_fraction_max 0.982
_diffrn_reflns_theta_full 67.684
_diffrn_reflns_theta_max 76.933
_diffrn_reflns_theta_min 5.174
_diffrn_source 'microfocus sealed X-ray tube'
_diffrn_source_type Agilent
_exptl_absorpt_coefficient_mu 0.614
_exptl_absorpt_correction_T_max 1.00000
_exptl_absorpt_correction_T_min 0.89856
_exptl_absorpt_correction_type multi-scan
_exptl_absorpt_process_details
'CrysAlisPro, Agilent Technologies, Version 1.171.36.32 (release 02-08-2013 CrysAlis171 .NET) (compiled Aug 2 2013,16:46:58) Empirical absorption correction using spherical harmonics, implemented in SCALE3 ABSPACK scaling algorithm.'
_exptl_crystal_colour 'clear colourless'
_exptl_crystal_colour_lustre clear
_exptl_crystal_colour_primary colourless
_exptl_crystal_density_diffrn 1.292
_exptl_crystal_description prism
_exptl_crystal_F_000 640
_exptl_crystal_size_max 0.3
_exptl_crystal_size_mid 0.12
_exptl_crystal_size_min 0.07
_refine_diff_density_max 0.264
_refine_diff_density_min -0.188
_refine_diff_density_rms 0.041
_refine_ls_extinction_method none
_refine_ls_goodness_of_fit_ref 1.042
_refine_ls_hydrogen_treatment mixed
_refine_ls_matrix_type full
_refine_ls_number_parameters 214
_refine_ls_number_reflns 3213
_refine_ls_number_restraints 1
_refine_ls_restrained_S_all 1.042
_refine_ls_R_factor_all 0.0492
_refine_ls_R_factor_gt 0.0418
_refine_ls_shift/su_max 0.000
_refine_ls_shift/su_mean 0.000
_refine_ls_structure_factor_coef Fsqd
_refine_ls_weighting_details 'w=1/[\s^2^(Fo^2^)+(0.0628P)^2^+0.4134P] where P=(Fo^2^+2Fc^2^)/3'
_refine_ls_weighting_scheme calc
_refine_ls_wR_factor_gt 0.1136
_refine_ls_wR_factor_ref 0.1212
_reflns_Friedel_coverage 0.000
_reflns_number_gt 2750
_reflns_number_total 3213
_reflns_threshold_expression 'I > 2\s(I)'
_cod_data_source_file c4ra07045c2.cif
_cod_data_source_block exp_142
_cod_original_cell_volume 1549.78(8)
_cod_database_code 7235712
_shelxl_version_number 2013-4
_shelx_space_group_comment
;
The symmetry employed for this shelxl refinement is uniquely defined
by the following loop, which should always be used as a source of
symmetry information in preference to the above space-group names.
They are only intended as comments.
;
_reflns_odcompleteness_completeness 99.67
_reflns_odcompleteness_iscentric 1
_reflns_odcompleteness_theta 74.33
_olex2_refinement_description
;
1. Fixed Uiso
 At 1.2 times of:
  All C(H) groups, All N(H) groups
 At 1.5 times of:
  All C(H,H,H) groups
2. Restrained distances
 N1-H1
 0.86 with sigma of 0.02
3.a Aromatic/amide H refined with riding coordinates:
 C2(H2), C3(H3), C5(H5), C6(H6), C8(H8), C9(H9), C10(H10), C12(H12), C13(H13)
3.b Idealised Me refined as rotating group:
 C19(H19A,H19B,H19C), C20(H20A,H20B,H20C), C21(H21A,H21B,H21C)
;

loop_
_space_group_symop_operation_xyz
'x, y, z'
'-x, y+1/2, -z+1/2'
'-x, -y, -z'
'x, -y-1/2, z-1/2'

loop_
_atom_site_label
_atom_site_type_symbol
_atom_site_fract_x
_atom_site_fract_y
_atom_site_fract_z
_atom_site_U_iso_or_equiv
_atom_site_adp_type
_atom_site_occupancy
_atom_site_site_symmetry_order
_atom_site_calc_flag
_atom_site_refinement_flags_posn
O1 O 0.83062(7) 0.25617(10) 0.00430(9) 0.0337(2) Uani 1 1 d .
N1 N 0.86422(8) 0.29435(11) 0.22065(10) 0.0269(2) Uani 1 1 d D
H1 H 0.8453(12) 0.2795(15) 0.2952(14) 0.032 Uiso 1 1 d DR
C1 C 0.72411(10) 0.16739(12) 0.14526(12) 0.0262(3) Uani 1 1 d .
C2 C 0.74051(10) 0.06553(13) 0.22338(12) 0.0303(3) Uani 1 1 d .
H2 H 0.8048 0.0478 0.2620 0.036 Uiso 1 1 calc R
C3 C 0.66214(11) -0.00974(12) 0.24429(12) 0.0307(3) Uani 1 1 d .
H3 H 0.6750 -0.0794 0.2932 0.037 Uiso 1 1 calc R
C4 C 0.56432(10) 0.01782(12) 0.19279(11) 0.0265(3) Uani 1 1 d .
C5 C 0.48064(11) -0.05693(13) 0.21337(12) 0.0312(3) Uani 1 1 d .
H5 H 0.4922 -0.1292 0.2578 0.037 Uiso 1 1 calc R
C6 C 0.38603(11) -0.02483(13) 0.16994(12) 0.0328(3) Uani 1 1 d .
H6 H 0.3338 -0.0747 0.1865 0.039 Uiso 1 1 calc R
C7 C 0.36394(11) 0.08511(13) 0.09829(12) 0.0293(3) Uani 1 1 d .
C8 C 0.26679(11) 0.12170(15) 0.05237(13) 0.0360(3) Uani 1 1 d .
H8 H 0.2131 0.0753 0.0710 0.043 Uiso 1 1 calc R
C9 C 0.24894(11) 0.22567(15) -0.02038(14) 0.0367(3) Uani 1 1 d .
H9 H 0.1836 0.2485 -0.0493 0.044 Uiso 1 1 calc R
C10 C 0.32764(10) 0.29604(14) -0.05047(13) 0.0317(3) Uani 1 1 d .
H10 H 0.3148 0.3649 -0.1006 0.038 Uiso 1 1 calc R
C11 C 0.42646(10) 0.26377(12) -0.00559(11) 0.0256(3) Uani 1 1 d .
C12 C 0.50985(10) 0.33431(12) -0.03400(12) 0.0258(3) Uani 1 1 d .
H12 H 0.4982 0.4028 -0.0851 0.031 Uiso 1 1 calc R
C13 C 0.60495(10) 0.30397(11) 0.01148(12) 0.0246(3) Uani 1 1 d .
H13 H 0.6572 0.3518 -0.0091 0.030 Uiso 1 1 calc R
C14 C 0.62662(9) 0.19889(11) 0.09122(11) 0.0230(3) Uani 1 1 d .
C15 C 0.54555(10) 0.12517(11) 0.11834(11) 0.0235(3) Uani 1 1 d .
C16 C 0.44539(10) 0.15799(12) 0.07075(11) 0.0250(3) Uani 1 1 d .
C17 C 0.81122(9) 0.24295(12) 0.11636(12) 0.0267(3) Uani 1 1 d .
C18 C 0.94939(10) 0.37773(12) 0.21582(12) 0.0269(3) Uani 1 1 d .
C19 C 0.91441(12) 0.48960(14) 0.13619(15) 0.0373(3) Uani 1 1 d .
H19A H 0.8909 0.4661 0.0489 0.056 Uiso 1 1 calc GR
H19B H 0.9691 0.5447 0.1362 0.056 Uiso 1 1 calc GR
H19C H 0.8613 0.5280 0.1737 0.056 Uiso 1 1 calc GR
C20 C 0.98527(11) 0.41624(14) 0.35479(13) 0.0329(3) Uani 1 1 d .
H20A H 0.9311 0.4529 0.3917 0.049 Uiso 1 1 calc GR
H20B H 1.0388 0.4731 0.3551 0.049 Uiso 1 1 calc GR
H20C H 1.0085 0.3469 0.4050 0.049 Uiso 1 1 calc GR
C21 C 1.03416(11) 0.31449(14) 0.15860(14) 0.0341(3) Uani 1 1 d .
H21A H 1.0517 0.2418 0.2060 0.051 Uiso 1 1 calc GR
H21B H 1.0912 0.3667 0.1644 0.051 Uiso 1 1 calc GR
H21C H 1.0128 0.2952 0.0695 0.051 Uiso 1 1 calc GR

loop_
_atom_site_aniso_label
_atom_site_aniso_U_11
_atom_site_aniso_U_22
_atom_site_aniso_U_33
_atom_site_aniso_U_23
_atom_site_aniso_U_13
_atom_site_aniso_U_12
O1 0.0304(5) 0.0520(6) 0.0201(4) -0.0012(4) 0.0078(3) -0.0014(4)
N1 0.0274(5) 0.0355(6) 0.0188(5) 0.0011(4) 0.0070(4) 0.0000(5)
C1 0.0301(6) 0.0298(7) 0.0196(5) -0.0027(5) 0.0067(4) 0.0015(5)
C2 0.0326(7) 0.0354(7) 0.0233(6) 0.0012(5) 0.0051(5) 0.0076(6)
C3 0.0454(8) 0.0268(6) 0.0212(6) 0.0033(5) 0.0087(5) 0.0068(6)
C4 0.0386(7) 0.0237(6) 0.0184(5) -0.0018(4) 0.0087(5) -0.0006(5)
C5 0.0505(8) 0.0250(6) 0.0198(6) -0.0001(5) 0.0113(5) -0.0059(6)
C6 0.0443(8) 0.0333(7) 0.0229(6) -0.0049(5) 0.0126(5) -0.0141(6)
C7 0.0347(7) 0.0339(7) 0.0208(6) -0.0060(5) 0.0088(5) -0.0068(6)
C8 0.0307(7) 0.0490(9) 0.0295(6) -0.0078(6) 0.0088(5) -0.0111(6)
C9 0.0271(7) 0.0505(9) 0.0325(7) -0.0058(6) 0.0038(5) -0.0004(6)
C10 0.0307(7) 0.0368(7) 0.0276(6) -0.0015(5) 0.0038(5) 0.0041(6)
C11 0.0284(6) 0.0281(6) 0.0208(5) -0.0037(5) 0.0057(4) 0.0003(5)
C12 0.0324(6) 0.0241(6) 0.0218(6) 0.0011(4) 0.0066(5) 0.0019(5)
C13 0.0301(6) 0.0231(6) 0.0220(5) -0.0010(4) 0.0086(5) -0.0024(5)
C14 0.0284(6) 0.0238(6) 0.0177(5) -0.0028(4) 0.0066(4) 0.0003(5)
C15 0.0317(6) 0.0224(6) 0.0171(5) -0.0029(4) 0.0064(4) -0.0012(5)
C16 0.0298(6) 0.0277(6) 0.0186(5) -0.0040(5) 0.0071(4) -0.0038(5)
C17 0.0248(6) 0.0333(7) 0.0225(6) -0.0006(5) 0.0058(4) 0.0047(5)
C18 0.0281(6) 0.0314(7) 0.0221(6) -0.0005(5) 0.0065(5) 0.0004(5)
C19 0.0425(8) 0.0343(7) 0.0351(7) 0.0063(6) 0.0050(6) 0.0007(6)
C20 0.0329(7) 0.0411(8) 0.0252(6) -0.0026(5) 0.0056(5) -0.0027(6)
C21 0.0301(7) 0.0371(8) 0.0370(7) -0.0056(6) 0.0115(5) -0.0010(6)

loop_
_atom_type_symbol
_atom_type_description
_atom_type_scat_dispersion_real
_atom_type_scat_dispersion_imag
_atom_type_scat_source
C C 0.0181 0.0091 'International Tables Vol C Tables 4.2.6.8 and 6.1.1.4'
H H 0.0000 0.0000 'International Tables Vol C Tables 4.2.6.8 and 6.1.1.4'
N N 0.0311 0.0180 'International Tables Vol C Tables 4.2.6.8 and 6.1.1.4'
O O 0.0492 0.0322 'International Tables Vol C Tables 4.2.6.8 and 6.1.1.4'

loop_
_geom_angle_atom_site_label_1
_geom_angle_atom_site_label_2
_geom_angle_atom_site_label_3
_geom_angle
C17 N1 C18 124.77(10)
C2 C1 C14 120.31(12)
C2 C1 C17 119.95(12)
C14 C1 C17 119.73(12)
C3 C2 C1 120.89(13)
C2 C3 C4 120.76(12)
C3 C4 C5 122.62(12)
C3 C4 C15 119.03(12)
C15 C4 C5 118.34(12)
C6 C5 C4 121.73(13)
C5 C6 C7 121.43(13)
C8 C7 C6 123.05(13)
C8 C7 C16 118.77(13)
C16 C7 C6 118.16(13)
C9 C8 C7 121.25(13)
C8 C9 C10 120.59(14)
C9 C10 C11 120.31(14)
C10 C11 C12 122.05(12)
C10 C11 C16 119.44(12)
C16 C11 C12 118.50(12)
C13 C12 C11 121.82(12)
C12 C13 C14 121.09(12)
C1 C14 C13 122.80(12)
C1 C14 C15 118.76(12)
C15 C14 C13 118.43(11)
C14 C15 C4 120.07(12)
C14 C15 C16 120.20(11)
C16 C15 C4 119.73(12)
C7 C16 C15 120.48(12)
C11 C16 C7 119.60(12)
C11 C16 C15 119.91(12)
O1 C17 N1 123.69(13)
O1 C17 C1 121.39(12)
N1 C17 C1 114.92(11)
N1 C18 C19 109.76(11)
N1 C18 C20 107.14(10)
N1 C18 C21 110.49(11)
C20 C18 C19 108.89(12)
C20 C18 C21 109.68(11)
C21 C18 C19 110.78(11)

loop_
_geom_bond_atom_site_label_1
_geom_bond_atom_site_label_2
_geom_bond_distance
O1 C17 1.2382(16)
N1 C17 1.3482(17)
N1 C18 1.4827(17)
C1 C2 1.3944(19)
C1 C14 1.4076(18)
C1 C17 1.5070(18)
C2 C3 1.388(2)
C3 C4 1.394(2)
C4 C5 1.4406(19)
C4 C15 1.4269(17)
C5 C6 1.347(2)
C6 C7 1.442(2)
C7 C8 1.398(2)
C7 C16 1.4247(18)
C8 C9 1.385(2)
C9 C10 1.388(2)
C10 C11 1.4025(19)
C11 C12 1.4340(18)
C11 C16 1.4231(18)
C12 C13 1.3530(19)
C13 C14 1.4402(17)
C14 C15 1.4245(17)
C15 C16 1.4266(18)
C18 C19 1.5340(19)
C18 C20 1.5274(17)
C18 C21 1.5287(18)

loop_
_geom_hbond_atom_site_label_D
_geom_hbond_atom_site_label_H
_geom_hbond_atom_site_label_A
_geom_hbond_distance_DH
_geom_hbond_distance_HA
_geom_hbond_distance_DA
_geom_hbond_angle_DHA
_geom_hbond_site_symmetry_A
N1 H1 O1 0.865(14) 2.248(14) 3.0992(13) 167.9(15) 4_566
C19 H19A O1 0.96 2.49 3.0797(19) 119.4 .
C21 H21C O1 0.96 2.50 3.0686(18) 117.5 .

loop_
_geom_torsion_atom_site_label_1
_geom_torsion_atom_site_label_2
_geom_torsion_atom_site_label_3
_geom_torsion_atom_site_label_4
_geom_torsion
C1 C2 C3 C4 -3.1(2)
C1 C14 C15 C4 -3.58(17)
C1 C14 C15 C16 176.71(11)
C2 C1 C14 C13 179.03(11)
C2 C1 C14 C15 0.24(18)
C2 C1 C17 O1 118.22(15)
C2 C1 C17 N1 -62.31(16)
C2 C3 C4 C5 -179.23(12)
C2 C3 C4 C15 -0.25(19)
C3 C4 C5 C6 175.61(12)
C3 C4 C15 C14 3.60(17)
C3 C4 C15 C16 -176.68(11)
C4 C5 C6 C7 1.2(2)
C4 C15 C16 C7 0.73(17)
C4 C15 C16 C11 -178.82(11)
C5 C4 C15 C14 -177.38(11)
C5 C4 C15 C16 2.34(17)
C5 C6 C7 C8 -179.62(13)
C5 C6 C7 C16 1.89(19)
C6 C7 C8 C9 -177.49(13)
C6 C7 C16 C11 176.70(11)
C6 C7 C16 C15 -2.85(17)
C7 C8 C9 C10 0.5(2)
C8 C7 C16 C11 -1.86(18)
C8 C7 C16 C15 178.60(11)
C8 C9 C10 C11 -1.1(2)
C9 C10 C11 C12 -179.70(12)
C9 C10 C11 C16 0.2(2)
C10 C11 C12 C13 178.78(12)
C10 C11 C16 C7 1.28(18)
C10 C11 C16 C15 -179.17(11)
C11 C12 C13 C14 -0.15(19)
C12 C11 C16 C7 -178.82(11)
C12 C11 C16 C15 0.73(17)
C12 C13 C14 C1 -177.01(11)
C12 C13 C14 C15 1.78(18)
C13 C14 C15 C4 177.58(10)
C13 C14 C15 C16 -2.13(17)
C14 C1 C2 C3 3.14(19)
C14 C1 C17 O1 -60.64(18)
C14 C1 C17 N1 118.83(13)
C14 C15 C16 C7 -179.56(11)
C14 C15 C16 C11 0.90(17)
C15 C4 C5 C6 -3.38(18)
C16 C7 C8 C9 1.0(2)
C16 C11 C12 C13 -1.12(18)
C17 N1 C18 C19 60.54(16)
C17 N1 C18 C20 178.64(12)
C17 N1 C18 C21 -61.92(16)
C17 C1 C2 C3 -175.71(11)
C17 C1 C14 C13 -2.12(18)
C17 C1 C14 C15 179.10(10)
C18 N1 C17 O1 3.0(2)
C18 N1 C17 C1 -176.44(11)
